data_7246294
loop_
_publ_author_name
'Taylor, Dominic'
'Malcomson, Thomas'
'Zhakeyev, Adilet'
'Rosair, Georgina M.'
'Paterson, Martin J.'
'Marques-Hueso, Jose'
'Dalgarno, Scott J.'
'Vilela, Filipe'

_publ_section_title
;
 Regioselective electrophilic aromatic borylation as a method for
 synthesising sterically hindered benzothiadiazole fluorophores
;
_journal_issue 9
_journal_name_full 'RSC Advances'
_journal_page_first 5826
_journal_page_last 5832
_journal_paper_doi 10.1039/D2RA08319A
_journal_volume 13
_journal_year 2023
_chemical_formula_moiety 'C18 H11 B Cl2 N2 S'
_chemical_formula_sum 'C18 H11 B Cl2 N2 S'
_chemical_formula_weight 369.06
_space_group_crystal_system monoclinic
_space_group_IT_number 14
_space_group_name_Hall '-P 2ybc'
_space_group_name_H-M_alt 'P 1 21/c 1'
_atom_sites_solution_hydrogens geom
_atom_sites_solution_primary dual
_audit_creation_date 2021-12-17
_audit_creation_method
;
Olex2 1.3
(compiled 2020.11.12 svn.r5f609507 for OlexSys, GUI svn.r6408)
;
_audit_update_record
;
2022-09-21 deposited with the CCDC.	2023-02-01 downloaded from the CCDC.
;
_cell_angle_alpha 90
_cell_angle_beta 91.452(3)
_cell_angle_gamma 90
_cell_formula_units_Z 4
_cell_length_a 11.5839(4)
_cell_length_b 7.0849(3)
_cell_length_c 18.9487(8)
_cell_measurement_reflns_used 3727
_cell_measurement_temperature 101.0
_cell_measurement_theta_max 69.92
_cell_measurement_theta_min 3.82
_cell_volume 1554.64(11)
_computing_cell_refinement 'SAINT V8.40B (?, 2016)'
_computing_data_reduction 'SAINT V8.40B (?, 2016)'
_computing_molecular_graphics 'Olex2 1.3 (Dolomanov et al., 2009)'
_computing_publication_material 'Olex2 1.3 (Dolomanov et al., 2009)'
_computing_structure_refinement 'SHELXL 2018/3 (Sheldrick, 2015)'
_computing_structure_solution 'SHELXT  (Sheldrick, 2015)'
_diffrn_ambient_temperature 101.0
_diffrn_detector 'Bruker PhotonIII detector'
_diffrn_detector_type 'CCD area detector'
_diffrn_measured_fraction_theta_full 0.997
_diffrn_measured_fraction_theta_max 0.995
_diffrn_measurement_device 'three-circle diffractometer'
_diffrn_measurement_device_type 'Bruker D8Venture'
_diffrn_measurement_method '\w and \f scans'
_diffrn_radiation_monochromator 'mirror optics'
_diffrn_radiation_probe x-ray
_diffrn_radiation_type CuK\a
_diffrn_radiation_wavelength 1.54178
_diffrn_reflns_av_R_equivalents 0.0661
_diffrn_reflns_av_unetI/netI 0.0335
_diffrn_reflns_Laue_measured_fraction_full 0.997
_diffrn_reflns_Laue_measured_fraction_max 0.995
_diffrn_reflns_limit_h_max 14
_diffrn_reflns_limit_h_min -14
_diffrn_reflns_limit_k_max 8
_diffrn_reflns_limit_k_min 0
_diffrn_reflns_limit_l_max 23
_diffrn_reflns_limit_l_min 0
_diffrn_reflns_number 37138
_diffrn_reflns_point_group_measured_fraction_full 0.997
_diffrn_reflns_point_group_measured_fraction_max 0.995
_diffrn_reflns_theta_full 67.679
_diffrn_reflns_theta_max 70.087
_diffrn_reflns_theta_min 3.817
_diffrn_source 'microfocus sealed X-ray tube'
_diffrn_source_current 1.1
_diffrn_source_power 0.055
_diffrn_source_type 'Incoatec I\ms'
_diffrn_source_voltage 50.0
_diffrn_standards_number 0
_exptl_absorpt_coefficient_mu 5.008
_exptl_absorpt_correction_T_max 0.753298
_exptl_absorpt_correction_T_min 0.579505
_exptl_absorpt_correction_type multi-scan
_exptl_absorpt_process_details
;
 TWINABS-2012/1 (Bruker,2012) was used for absorption correction.

Final HKLF 4 output contains 37138 reflections, Rint = 0.0661
 (23176 with I > 3sig(I), Rint = 0.0593)
;
_exptl_crystal_colour orange
_exptl_crystal_colour_primary orange
_exptl_crystal_density_diffrn 1.577
_exptl_crystal_description plate
_exptl_crystal_F_000 752
_exptl_crystal_recrystallization_method 'Re-crystallisation from solvent: slow evaporation from chloroform solution'
_exptl_crystal_size_max 0.16
_exptl_crystal_size_mid 0.04
_exptl_crystal_size_min 0.02
_refine_diff_density_max 0.326
_refine_diff_density_min -0.323
_refine_diff_density_rms 0.068
_refine_ls_extinction_method none
_refine_ls_goodness_of_fit_ref 1.067
_refine_ls_hydrogen_treatment constr
_refine_ls_matrix_type full
_refine_ls_number_parameters 218
_refine_ls_number_reflns 2992
_refine_ls_number_restraints 0
_refine_ls_restrained_S_all 1.067
_refine_ls_R_factor_all 0.0398
_refine_ls_R_factor_gt 0.0323
_refine_ls_shift/su_max 0.001
_refine_ls_shift/su_mean 0.000
_refine_ls_structure_factor_coef Fsqd
_refine_ls_weighting_details 'w=1/[\s^2^(Fo^2^)+(0.0434P)^2^+0.5896P] where P=(Fo^2^+2Fc^2^)/3'
_refine_ls_weighting_scheme calc
_refine_ls_wR_factor_gt 0.0827
_refine_ls_wR_factor_ref 0.0868
_reflns_Friedel_coverage 0.000
_reflns_number_gt 2581
_reflns_number_total 2992
_reflns_threshold_expression 'I > 2\s(I)'
_cod_data_source_file d2ra08319a2.cif
_cod_data_source_block cu_8v00682_0m_4_a
_cod_database_code 7246294
_shelx_shelxl_version_number 2018/3
_shelx_space_group_comment
;
The symmetry employed for this shelxl refinement is uniquely defined
by the following loop, which should always be used as a source of
symmetry information in preference to the above space-group names.
They are only intended as comments.
;
_shelx_estimated_absorpt_t_max 0.906
_shelx_estimated_absorpt_t_min 0.501
_olex2_refinement_description
;
1. Twinned data refinement
 Scales: 0.514(3)
 0.486(3)
2. Fixed Uiso
 At 1.2 times of:
  All C(H) groups
3.a Aromatic/amide H refined with riding coordinates:
 C4(H4), C5(H5), C9(H9), C10(H10), C11(H11), C12(H12), C14(H14), C15(H15),
 C16(H16), C17(H17), C18(H18)
;
_olex2_submission_special_instructions 'No special instructions were received'

loop_
_space_group_symop_operation_xyz
'x, y, z'
'-x, y+1/2, -z+1/2'
'-x, -y, -z'
'x, -y-1/2, z-1/2'

loop_
_atom_site_label
_atom_site_type_symbol
_atom_site_fract_x
_atom_site_fract_y
_atom_site_fract_z
_atom_site_U_iso_or_equiv
_atom_site_adp_type
_atom_site_occupancy
_atom_site_site_symmetry_order
_atom_site_calc_flag
_atom_site_refinement_flags_posn
_atom_site_refinement_flags_adp
_atom_site_refinement_flags_occupancy
_atom_site_disorder_assembly
_atom_site_disorder_group
Cl1 Cl 0.63159(4) 0.09774(7) 0.69202(3) 0.01741(14) Uani 1 1 d . . . . .
Cl2 Cl 0.61921(4) 0.52613(7) 0.69360(3) 0.01801(14) Uani 1 1 d . . . . .
S1 S 0.84389(4) 0.36647(8) 0.59946(3) 0.01704(14) Uani 1 1 d . . . . .
N1 N 0.70590(14) 0.3220(2) 0.58265(9) 0.0140(4) Uani 1 1 d . . . . .
N2 N 0.88933(15) 0.3180(3) 0.52208(9) 0.0159(4) Uani 1 1 d . . . . .
C1 C 0.69180(17) 0.2730(3) 0.51436(11) 0.0138(4) Uani 1 1 d . . . . .
C2 C 0.79986(17) 0.2686(3) 0.47955(11) 0.0145(4) Uani 1 1 d . . . . .
C3 C 0.80341(18) 0.2217(3) 0.40594(11) 0.0146(4) Uani 1 1 d . . . . .
C4 C 0.69806(18) 0.1838(3) 0.37400(11) 0.0164(4) Uani 1 1 d . . . . .
H4 H 0.696293 0.150105 0.325464 0.020 Uiso 1 1 calc R U . . .
C5 C 0.59145(18) 0.1924(3) 0.40965(11) 0.0155(4) Uani 1 1 d . . . . .
H5 H 0.522240 0.166021 0.383539 0.019 Uiso 1 1 calc R U . . .
C6 C 0.58372(17) 0.2370(3) 0.47998(11) 0.0136(4) Uani 1 1 d . . . . .
C7 C 0.47744(18) 0.2568(3) 0.52063(11) 0.0147(4) Uani 1 1 d . . . . .
C8 C 0.48576(17) 0.2977(3) 0.59356(11) 0.0145(4) Uani 1 1 d . . . . .
C9 C 0.38283(18) 0.3189(3) 0.63069(11) 0.0173(4) Uani 1 1 d . . . . .
H9 H 0.386835 0.347690 0.679665 0.021 Uiso 1 1 calc R U . . .
C10 C 0.27579(18) 0.2987(3) 0.59723(12) 0.0184(4) Uani 1 1 d . . . . .
H10 H 0.207314 0.311971 0.623336 0.022 Uiso 1 1 calc R U . . .
C11 C 0.26872(19) 0.2589(3) 0.52509(12) 0.0188(4) Uani 1 1 d . . . . .
H11 H 0.195410 0.245772 0.501986 0.023 Uiso 1 1 calc R U . . .
C12 C 0.36860(18) 0.2384(3) 0.48726(11) 0.0162(4) Uani 1 1 d . . . . .
H12 H 0.363355 0.211701 0.438157 0.019 Uiso 1 1 calc R U . . .
C13 C 0.91279(18) 0.2192(3) 0.36756(11) 0.0155(4) Uani 1 1 d . . . . .
C14 C 0.91753(19) 0.2964(3) 0.29963(11) 0.0176(4) Uani 1 1 d . . . . .
H14 H 0.849938 0.349766 0.278364 0.021 Uiso 1 1 calc R U . . .
C15 C 1.01959(19) 0.2958(3) 0.26312(11) 0.0192(5) Uani 1 1 d . . . . .
H15 H 1.021775 0.350233 0.217366 0.023 Uiso 1 1 calc R U . . .
C16 C 1.11871(18) 0.2159(3) 0.29306(11) 0.0184(4) Uani 1 1 d . . . . .
H16 H 1.188670 0.215113 0.267958 0.022 Uiso 1 1 calc R U . . .
C17 C 1.11457(18) 0.1371(3) 0.36021(11) 0.0173(4) Uani 1 1 d . . . . .
H17 H 1.181961 0.081184 0.380758 0.021 Uiso 1 1 calc R U . . .
C18 C 1.01295(18) 0.1393(3) 0.39746(11) 0.0175(4) Uani 1 1 d . . . . .
H18 H 1.011445 0.086322 0.443482 0.021 Uiso 1 1 calc R U . . .
B1 B 0.6051(2) 0.3142(3) 0.63654(12) 0.0152(5) Uani 1 1 d . . . . .

loop_
_atom_site_aniso_label
_atom_site_aniso_U_11
_atom_site_aniso_U_22
_atom_site_aniso_U_33
_atom_site_aniso_U_23
_atom_site_aniso_U_13
_atom_site_aniso_U_12
Cl1 0.0154(2) 0.0195(3) 0.0173(3) 0.00355(19) 0.00068(19) 0.00041(19)
Cl2 0.0170(3) 0.0198(3) 0.0172(2) -0.00470(19) 0.00098(19) -0.00085(19)
S1 0.0121(2) 0.0233(3) 0.0156(3) -0.0028(2) 0.00017(19) -0.0021(2)
N1 0.0103(8) 0.0173(9) 0.0144(8) 0.0004(7) -0.0009(7) 0.0002(7)
N2 0.0121(8) 0.0185(9) 0.0169(9) -0.0006(7) 0.0002(7) 0.0002(7)
C1 0.0138(10) 0.0117(10) 0.0159(10) -0.0001(8) 0.0002(8) 0.0011(8)
C2 0.0133(10) 0.0126(10) 0.0175(10) 0.0011(8) 0.0005(8) -0.0003(8)
C3 0.0168(10) 0.0114(10) 0.0156(10) 0.0012(8) 0.0008(8) 0.0015(8)
C4 0.0190(11) 0.0171(10) 0.0129(10) -0.0007(8) -0.0001(8) 0.0006(8)
C5 0.0140(10) 0.0151(10) 0.0174(10) 0.0005(8) -0.0017(8) 0.0006(8)
C6 0.0130(10) 0.0120(10) 0.0160(10) 0.0004(8) 0.0006(8) -0.0011(8)
C7 0.0143(10) 0.0111(9) 0.0188(10) 0.0015(8) 0.0002(8) 0.0008(8)
C8 0.0143(10) 0.0127(10) 0.0165(10) 0.0005(8) 0.0015(8) -0.0005(8)
C9 0.0161(10) 0.0182(11) 0.0174(10) 0.0017(8) 0.0007(8) 0.0000(8)
C10 0.0139(10) 0.0199(11) 0.0215(11) 0.0025(9) 0.0038(8) 0.0018(8)
C11 0.0159(10) 0.0175(11) 0.0230(11) 0.0019(9) -0.0011(9) 0.0009(9)
C12 0.0152(10) 0.0164(10) 0.0169(10) 0.0015(8) -0.0017(8) 0.0001(8)
C13 0.0177(10) 0.0123(10) 0.0166(10) -0.0028(8) 0.0024(8) -0.0001(8)
C14 0.0172(10) 0.0176(11) 0.0181(11) 0.0019(8) 0.0015(8) 0.0022(8)
C15 0.0221(11) 0.0198(11) 0.0157(10) 0.0003(8) 0.0027(9) -0.0007(9)
C16 0.0158(10) 0.0195(11) 0.0200(11) -0.0046(9) 0.0035(8) -0.0036(8)
C17 0.0139(10) 0.0187(11) 0.0193(11) -0.0040(8) -0.0016(8) 0.0019(8)
C18 0.0183(11) 0.0193(11) 0.0148(10) -0.0010(8) 0.0000(8) 0.0017(8)
B1 0.0154(11) 0.0182(12) 0.0123(11) 0.0000(9) 0.0019(9) -0.0005(9)

loop_
_atom_type_symbol
_atom_type_description
_atom_type_scat_dispersion_real
_atom_type_scat_dispersion_imag
_atom_type_scat_source
C C 0.0181 0.0091 'International Tables Vol C Tables 4.2.6.8 and 6.1.1.4'
H H 0.0000 0.0000 'International Tables Vol C Tables 4.2.6.8 and 6.1.1.4'
B B 0.0090 0.0039 'International Tables Vol C Tables 4.2.6.8 and 6.1.1.4'
Cl Cl 0.3639 0.7018 'International Tables Vol C Tables 4.2.6.8 and 6.1.1.4'
N N 0.0311 0.0180 'International Tables Vol C Tables 4.2.6.8 and 6.1.1.4'
S S 0.3331 0.5567 'International Tables Vol C Tables 4.2.6.8 and 6.1.1.4'

loop_
_geom_angle_atom_site_label_1
_geom_angle_atom_site_label_2
_geom_angle_atom_site_label_3
_geom_angle
_geom_angle_site_symmetry_1
_geom_angle_site_symmetry_3
_geom_angle_publ_flag
N2 S1 N1 96.95(9) . . ?
C1 N1 S1 109.13(14) . . ?
C1 N1 B1 122.81(17) . . ?
B1 N1 S1 127.77(14) . . ?
C2 N2 S1 109.72(14) . . ?
N1 C1 C2 111.28(18) . . ?
N1 C1 C6 124.87(18) . . ?
C6 C1 C2 123.81(19) . . ?
N2 C2 C1 112.88(18) . . ?
N2 C2 C3 127.07(19) . . ?
C1 C2 C3 120.01(19) . . ?
C2 C3 C13 121.82(18) . . ?
C4 C3 C2 115.22(19) . . ?
C4 C3 C13 122.95(19) . . ?
C3 C4 H4 118.2 . . ?
C3 C4 C5 123.62(19) . . ?
C5 C4 H4 118.2 . . ?
C4 C5 H5 118.4 . . ?
C6 C5 C4 123.25(19) . . ?
C6 C5 H5 118.4 . . ?
C1 C6 C7 118.76(18) . . ?
C5 C6 C1 114.06(18) . . ?
C5 C6 C7 127.14(19) . . ?
C8 C7 C6 119.54(19) . . ?
C12 C7 C6 120.57(19) . . ?
C12 C7 C8 119.89(19) . . ?
C7 C8 B1 123.54(18) . . ?
C9 C8 C7 118.24(19) . . ?
C9 C8 B1 118.18(18) . . ?
C8 C9 H9 119.3 . . ?
C10 C9 C8 121.3(2) . . ?
C10 C9 H9 119.3 . . ?
C9 C10 H10 120.0 . . ?
C9 C10 C11 119.90(19) . . ?
C11 C10 H10 120.0 . . ?
C10 C11 H11 120.0 . . ?
C12 C11 C10 119.9(2) . . ?
C12 C11 H11 120.0 . . ?
C7 C12 H12 119.6 . . ?
C11 C12 C7 120.7(2) . . ?
C11 C12 H12 119.6 . . ?
C14 C13 C3 120.13(19) . . ?
C18 C13 C3 121.25(19) . . ?
C18 C13 C14 118.62(19) . . ?
C13 C14 H14 119.6 . . ?
C15 C14 C13 120.8(2) . . ?
C15 C14 H14 119.6 . . ?
C14 C15 H15 119.8 . . ?
C14 C15 C16 120.3(2) . . ?
C16 C15 H15 119.8 . . ?
C15 C16 H16 120.3 . . ?
C15 C16 C17 119.3(2) . . ?
C17 C16 H16 120.3 . . ?
C16 C17 H17 119.7 . . ?
C18 C17 C16 120.7(2) . . ?
C18 C17 H17 119.7 . . ?
C13 C18 H18 119.9 . . ?
C17 C18 C13 120.3(2) . . ?
C17 C18 H18 119.9 . . ?
Cl2 B1 Cl1 108.88(12) . . ?
N1 B1 Cl1 106.19(14) . . ?
N1 B1 Cl2 107.13(15) . . ?
N1 B1 C8 108.68(17) . . ?
C8 B1 Cl1 110.70(15) . . ?
C8 B1 Cl2 114.85(16) . . ?

loop_
_geom_bond_atom_site_label_1
_geom_bond_atom_site_label_2
_geom_bond_distance
_geom_bond_site_symmetry_2
_geom_bond_publ_flag
Cl1 B1 1.880(3) . ?
Cl2 B1 1.855(2) . ?
S1 N1 1.6523(17) . ?
S1 N2 1.6074(18) . ?
N1 C1 1.346(3) . ?
N1 B1 1.571(3) . ?
N2 C2 1.343(3) . ?
C1 C2 1.430(3) . ?
C1 C6 1.420(3) . ?
C2 C3 1.435(3) . ?
C3 C4 1.375(3) . ?
C3 C13 1.477(3) . ?
C4 H4 0.9500 . ?
C4 C5 1.424(3) . ?
C5 H5 0.9500 . ?
C5 C6 1.375(3) . ?
C6 C7 1.475(3) . ?
C7 C8 1.413(3) . ?
C7 C12 1.402(3) . ?
C8 C9 1.408(3) . ?
C8 B1 1.591(3) . ?
C9 H9 0.9500 . ?
C9 C10 1.386(3) . ?
C10 H10 0.9500 . ?
C10 C11 1.396(3) . ?
C11 H11 0.9500 . ?
C11 C12 1.384(3) . ?
C12 H12 0.9500 . ?
C13 C14 1.401(3) . ?
C13 C18 1.398(3) . ?
C14 H14 0.9500 . ?
C14 C15 1.385(3) . ?
C15 H15 0.9500 . ?
C15 C16 1.388(3) . ?
C16 H16 0.9500 . ?
C16 C17 1.392(3) . ?
C17 H17 0.9500 . ?
C17 C18 1.388(3) . ?
C18 H18 0.9500 . ?

loop_
_geom_torsion_atom_site_label_1
_geom_torsion_atom_site_label_2
_geom_torsion_atom_site_label_3
_geom_torsion_atom_site_label_4
_geom_torsion
_geom_torsion_site_symmetry_1
_geom_torsion_site_symmetry_2
_geom_torsion_site_symmetry_3
_geom_torsion_site_symmetry_4
_geom_torsion_publ_flag
S1 N1 C1 C2 2.1(2) . . . . ?
S1 N1 C1 C6 -175.67(17) . . . . ?
S1 N1 B1 Cl1 -69.5(2) . . . . ?
S1 N1 B1 Cl2 46.8(2) . . . . ?
S1 N1 B1 C8 171.41(14) . . . . ?
S1 N2 C2 C1 0.0(2) . . . . ?
S1 N2 C2 C3 177.60(18) . . . . ?
N1 S1 N2 C2 1.05(16) . . . . ?
N1 C1 C2 N2 -1.4(2) . . . . ?
N1 C1 C2 C3 -179.19(18) . . . . ?
N1 C1 C6 C5 178.93(19) . . . . ?
N1 C1 C6 C7 1.1(3) . . . . ?
N2 S1 N1 C1 -1.87(16) . . . . ?
N2 S1 N1 B1 171.98(17) . . . . ?
N2 C2 C3 C4 -177.3(2) . . . . ?
N2 C2 C3 C13 1.3(3) . . . . ?
C1 N1 B1 Cl1 103.63(19) . . . . ?
C1 N1 B1 Cl2 -140.13(17) . . . . ?
C1 N1 B1 C8 -15.5(3) . . . . ?
C1 C2 C3 C4 0.1(3) . . . . ?
C1 C2 C3 C13 178.73(18) . . . . ?
C1 C6 C7 C8 -4.4(3) . . . . ?
C1 C6 C7 C12 174.48(19) . . . . ?
C2 C1 C6 C5 1.4(3) . . . . ?
C2 C1 C6 C7 -176.42(18) . . . . ?
C2 C3 C4 C5 1.0(3) . . . . ?
C2 C3 C13 C14 -137.4(2) . . . . ?
C2 C3 C13 C18 43.2(3) . . . . ?
C3 C4 C5 C6 -0.9(3) . . . . ?
C3 C13 C14 C15 179.7(2) . . . . ?
C3 C13 C18 C17 179.44(19) . . . . ?
C4 C3 C13 C14 41.2(3) . . . . ?
C4 C3 C13 C18 -138.3(2) . . . . ?
C4 C5 C6 C1 -0.3(3) . . . . ?
C4 C5 C6 C7 177.3(2) . . . . ?
C5 C6 C7 C8 178.0(2) . . . . ?
C5 C6 C7 C12 -3.1(3) . . . . ?
C6 C1 C2 N2 176.37(19) . . . . ?
C6 C1 C2 C3 -1.4(3) . . . . ?
C6 C7 C8 C9 178.95(19) . . . . ?
C6 C7 C8 B1 -3.2(3) . . . . ?
C6 C7 C12 C11 -179.33(19) . . . . ?
C7 C8 C9 C10 0.6(3) . . . . ?
C7 C8 B1 Cl1 -104.1(2) . . . . ?
C7 C8 B1 Cl2 132.08(19) . . . . ?
C7 C8 B1 N1 12.1(3) . . . . ?
C8 C7 C12 C11 -0.4(3) . . . . ?
C8 C9 C10 C11 -0.8(3) . . . . ?
C9 C8 B1 Cl1 73.7(2) . . . . ?
C9 C8 B1 Cl2 -50.1(2) . . . . ?
C9 C8 B1 N1 -170.03(18) . . . . ?
C9 C10 C11 C12 0.4(3) . . . . ?
C10 C11 C12 C7 0.2(3) . . . . ?
C12 C7 C8 C9 0.0(3) . . . . ?
C12 C7 C8 B1 177.8(2) . . . . ?
C13 C3 C4 C5 -177.60(19) . . . . ?
C13 C14 C15 C16 0.9(3) . . . . ?
C14 C13 C18 C17 0.0(3) . . . . ?
C14 C15 C16 C17 -0.2(3) . . . . ?
C15 C16 C17 C18 -0.6(3) . . . . ?
C16 C17 C18 C13 0.7(3) . . . . ?
C18 C13 C14 C15 -0.8(3) . . . . ?
B1 N1 C1 C2 -172.12(18) . . . . ?
B1 N1 C1 C6 10.1(3) . . . . ?
B1 C8 C9 C10 -177.4(2) . . . . ?

loop_
_twin_individual_id
_twin_individual_mass_fraction_refined
1 0.514(3)
2 0.486(3)
